data_4335231
loop_
_publ_author_name
'Samundeeswari Mariappan Balasekaran'
'Matthias Molski'
'Johann Spandl'
'Adelheid Hagenbach'
'Roger Alberto'
'Ulrich Abram'

_publ_contact_author
;
      Ulrich Abram
      Freie Universitaet Berlin
      Institute of Chemistry and Biochemistry
      Fabeckstrasse 34-36
      D-14195 Berlin
      Germany
;
_publ_contact_author_email ulrich.abram@fu-berlin.de
_publ_contact_author_fax '049 30 838 52676'
_publ_contact_author_phone '049 30 838 54002'
_publ_section_title
;
 Hexafluoridotechnetate(IV) Revisited
;
_journal_name_full 'Inorganic Chemistry'
_journal_page_first 7094
_journal_page_last 7099
_journal_paper_doi 10.1021/ic400775e
_journal_volume 52
_journal_year 2013
_chemical_formula_moiety 'F6  Tc, 2(Rb)'
_chemical_formula_sum 'F6 Rb2 Tc'
_chemical_formula_weight 382.92
_chemical_name_common 'Rubidium hexafluorotechnetate'
_chemical_name_systematic 'Rubidium hexafluorotechnetate'
_space_group_IT_number 164
_symmetry_cell_setting trigonal
_symmetry_space_group_name_Hall '-P 3 2"'
_symmetry_space_group_name_H-M 'P -3 m 1'
_atom_sites_solution_hydrogens none
_atom_sites_solution_primary heavy
_atom_sites_solution_secondary difmap
_audit_creation_method SHELXL-97
_cell_angle_alpha 90.00
_cell_angle_beta 90.00
_cell_angle_gamma 120.00
_cell_formula_units_Z 1
_cell_length_a 5.949(1)
_cell_length_b 5.949(1)
_cell_length_c 4.759(1)
_cell_measurement_reflns_used 3723
_cell_measurement_temperature 200(2)
_cell_measurement_theta_max 29.81
_cell_measurement_theta_min 3.95
_cell_volume 145.86(5)
_computing_cell_refinement 'STOE X-AREA'
_computing_data_collection 'STOE X-AREA'
_computing_data_reduction 'STOE X-RED'
_computing_molecular_graphics Diamond
_computing_publication_material WinGx
_computing_structure_refinement 'SHELXL-97 (Sheldrick, 2008)'
_computing_structure_solution 'SHELXS-86(Sheldrick, 2008)'
_diffrn_ambient_temperature 200(2)
_diffrn_measured_fraction_theta_full 1.000
_diffrn_measured_fraction_theta_max 1.000
_diffrn_measurement_device_type 'STOE IPDS 2T'
_diffrn_measurement_method 'rotation method'
_diffrn_radiation_monochromator graphite
_diffrn_radiation_source 'fine-focus sealed tube'
_diffrn_radiation_type MoK\a
_diffrn_radiation_wavelength 0.71073
_diffrn_reflns_av_R_equivalents 0.0846
_diffrn_reflns_av_sigmaI/netI 0.0337
_diffrn_reflns_limit_h_max 8
_diffrn_reflns_limit_h_min -6
_diffrn_reflns_limit_k_max 8
_diffrn_reflns_limit_k_min -8
_diffrn_reflns_limit_l_max 6
_diffrn_reflns_limit_l_min -6
_diffrn_reflns_number 1577
_diffrn_reflns_theta_full 29.11
_diffrn_reflns_theta_max 29.11
_diffrn_reflns_theta_min 3.96
_exptl_absorpt_coefficient_mu 19.079
_exptl_absorpt_correction_T_max 0.1917
_exptl_absorpt_correction_T_min 0.0398
_exptl_absorpt_correction_type integration
_exptl_absorpt_process_details
;
P. Coppens in "Crystallographic Computing" ed F.R Ahmed, S.R. Hall 
and C.P.Huber, Copenhagen, Munksgaard, (1979) pp 255-270
;
_exptl_crystal_colour colorless
_exptl_crystal_density_diffrn 4.359
_exptl_crystal_description plate
_exptl_crystal_F_000 171
_exptl_crystal_size_max 0.12
_exptl_crystal_size_mid 0.12
_exptl_crystal_size_min 0.06
_refine_diff_density_max 1.431
_refine_diff_density_min -0.764
_refine_diff_density_rms 0.314
_refine_ls_extinction_coef 0.16(3)
_refine_ls_extinction_expression Fc^*^=kFc[1+0.001xFc^2^\l^3^/sin(2\q)]^-1/4^
_refine_ls_extinction_method SHELXL
_refine_ls_goodness_of_fit_ref 1.140
_refine_ls_hydrogen_treatment none
_refine_ls_matrix_type full
_refine_ls_number_parameters 13
_refine_ls_number_reflns 173
_refine_ls_number_restraints 0
_refine_ls_restrained_S_all 1.140
_refine_ls_R_factor_all 0.0432
_refine_ls_R_factor_gt 0.0429
_refine_ls_shift/su_max 0.000
_refine_ls_shift/su_mean 0.000
_refine_ls_structure_factor_coef Fsqd
_refine_ls_weighting_details 'calc w=1/[\s^2^(Fo^2^)+(0.0706P)^2^+0.1816P] where P=(Fo^2^+2Fc^2^)/3'
_refine_ls_weighting_scheme calc
_refine_ls_wR_factor_gt 0.1089
_refine_ls_wR_factor_ref 0.1097
_reflns_number_gt 171
_reflns_number_total 173
_reflns_threshold_expression >2\s(I)
_cod_data_source_file ic400775e_si_001_5.cif
_cod_data_source_block rb2tcf6
_cod_database_code 4335231

loop_
_symmetry_equiv_pos_as_xyz
'x, y, z'
'-y, x-y, z'
'y, x, -z'
'-x+y, -x, z'
'-x, -x+y, -z'
'x-y, -y, -z'
'-x, -y, -z'
'y, -x+y, -z'
'-y, -x, z'
'x-y, x, -z'
'x, x-y, z'
'-x+y, y, z'

loop_
_atom_site_label
_atom_site_type_symbol
_atom_site_fract_x
_atom_site_fract_y
_atom_site_fract_z
_atom_site_U_iso_or_equiv
_atom_site_adp_type
_atom_site_occupancy
_atom_site_symmetry_multiplicity
_atom_site_calc_flag
_atom_site_refinement_flags
Tc1 Tc 0.0000 0.0000 0.0000 0.0271(6) Uani 1 12 d S
F1 F 0.3137(6) 0.1569(3) 0.2229(8) 0.0351(10) Uani 1 2 d S
Rb2 Rb 0.3333 0.6667 0.3003(3) 0.0353(6) Uani 1 6 d S

loop_
_atom_site_aniso_label
_atom_site_aniso_U_11
_atom_site_aniso_U_22
_atom_site_aniso_U_33
_atom_site_aniso_U_23
_atom_site_aniso_U_13
_atom_site_aniso_U_12
Tc1 0.0251(6) 0.0251(6) 0.0312(8) 0.000 0.000 0.0126(3)
F1 0.0293(19) 0.0351(16) 0.039(2) -0.0027(8) -0.0055(15) 0.0147(9)
Rb2 0.0330(6) 0.0330(6) 0.0399(8) 0.000 0.000 0.0165(3)

loop_
_atom_type_symbol
_atom_type_description
_atom_type_scat_dispersion_real
_atom_type_scat_dispersion_imag
_atom_type_scat_source
F F 0.0170 0.0100 'International Tables Vol C Tables 4.2.6.8 and 6.1.1.4'
Rb Rb -0.9390 2.9680 'International Tables Vol C Tables 4.2.6.8 and 6.1.1.4'
Tc Tc -1.4390 0.7590 'International Tables Vol C Tables 4.2.6.8 and 6.1.1.4'

loop_
_geom_angle_atom_site_label_1
_geom_angle_atom_site_label_2
_geom_angle_atom_site_label_3
_geom_angle
_geom_angle_site_symmetry_1
_geom_angle_site_symmetry_3
F1 Tc1 F1 180.00(19) 7 .
F1 Tc1 F1 87.23(15) 7 9
F1 Tc1 F1 92.77(15) . 9
F1 Tc1 F1 87.23(15) 7 2
F1 Tc1 F1 92.77(15) . 2
F1 Tc1 F1 92.77(15) 9 2
F1 Tc1 F1 92.77(15) 7 8
F1 Tc1 F1 87.23(15) . 8
F1 Tc1 F1 87.23(15) 9 8
F1 Tc1 F1 180.0(2) 2 8
F1 Tc1 F1 92.77(15) 7 3
F1 Tc1 F1 87.23(15) . 3
F1 Tc1 F1 180.00(19) 9 3
F1 Tc1 F1 87.23(15) 2 3
F1 Tc1 F1 92.77(15) 8 3
F1 Tc1 Rb2 53.365(13) 7 7_565
F1 Tc1 Rb2 126.635(13) . 7_565
F1 Tc1 Rb2 126.635(13) 9 7_565
F1 Tc1 Rb2 55.87(11) 2 7_565
F1 Tc1 Rb2 124.13(11) 8 7_565
F1 Tc1 Rb2 53.365(13) 3 7_565
F1 Tc1 Rb2 126.635(13) 7 1_545
F1 Tc1 Rb2 53.365(13) . 1_545
F1 Tc1 Rb2 53.365(13) 9 1_545
F1 Tc1 Rb2 124.13(11) 2 1_545
F1 Tc1 Rb2 55.87(11) 8 1_545
F1 Tc1 Rb2 126.635(13) 3 1_545
Rb2 Tc1 Rb2 180.00(4) 7_565 1_545
F1 Tc1 Rb2 53.365(13) 7 7
F1 Tc1 Rb2 126.635(13) . 7
F1 Tc1 Rb2 55.87(11) 9 7
F1 Tc1 Rb2 126.635(13) 2 7
F1 Tc1 Rb2 53.365(13) 8 7
F1 Tc1 Rb2 124.13(11) 3 7
Rb2 Tc1 Rb2 106.18(2) 7_565 7
Rb2 Tc1 Rb2 73.82(2) 1_545 7
F1 Tc1 Rb2 126.635(13) 7 .
F1 Tc1 Rb2 53.365(13) . .
F1 Tc1 Rb2 124.13(11) 9 .
F1 Tc1 Rb2 53.365(13) 2 .
F1 Tc1 Rb2 126.635(13) 8 .
F1 Tc1 Rb2 55.87(11) 3 .
Rb2 Tc1 Rb2 73.82(2) 7_565 .
Rb2 Tc1 Rb2 106.18(2) 1_545 .
Rb2 Tc1 Rb2 180.0 7 .
F1 Tc1 Rb2 124.13(11) 7 7_665
F1 Tc1 Rb2 55.87(11) . 7_665
F1 Tc1 Rb2 126.635(13) 9 7_665
F1 Tc1 Rb2 126.635(13) 2 7_665
F1 Tc1 Rb2 53.365(13) 8 7_665
F1 Tc1 Rb2 53.365(13) 3 7_665
Rb2 Tc1 Rb2 106.18(2) 7_565 7_665
Rb2 Tc1 Rb2 73.82(2) 1_545 7_665
Rb2 Tc1 Rb2 106.18(2) 7 7_665
Rb2 Tc1 Rb2 73.82(2) . 7_665
F1 Tc1 Rb2 55.87(11) 7 1_445
F1 Tc1 Rb2 124.13(11) . 1_445
F1 Tc1 Rb2 53.365(13) 9 1_445
F1 Tc1 Rb2 53.365(13) 2 1_445
F1 Tc1 Rb2 126.635(13) 8 1_445
F1 Tc1 Rb2 126.635(13) 3 1_445
Rb2 Tc1 Rb2 73.82(2) 7_565 1_445
Rb2 Tc1 Rb2 106.18(2) 1_545 1_445
Rb2 Tc1 Rb2 73.82(2) 7 1_445
Rb2 Tc1 Rb2 106.18(2) . 1_445
Rb2 Tc1 Rb2 180.0 7_665 1_445
Tc1 F1 Rb2 161.99(18) . 7_666
Tc1 F1 Rb2 95.48(6) . .
Rb2 F1 Rb2 83.29(7) 7_666 .
Tc1 F1 Rb2 95.48(6) . 1_545
Rb2 F1 Rb2 83.29(7) 7_666 1_545
Rb2 F1 Rb2 165.38(15) . 1_545
Tc1 F1 Rb2 92.86(14) . 7_665
Rb2 F1 Rb2 105.15(10) 7_666 7_665
Rb2 F1 Rb2 94.55(7) . 7_665
Rb2 F1 Rb2 94.55(7) 1_545 7_665
F1 Rb2 F1 65.58(12) 8_566 7_666
F1 Rb2 F1 65.58(12) 8_566 3_556
F1 Rb2 F1 65.58(12) 7_666 3_556
F1 Rb2 F1 96.71(7) 8_566 2_665
F1 Rb2 F1 63.13(13) 7_666 2_665
F1 Rb2 F1 128.49(5) 3_556 2_665
F1 Rb2 F1 128.49(5) 8_566 .
F1 Rb2 F1 96.71(7) 7_666 .
F1 Rb2 F1 63.13(13) 3_556 .
F1 Rb2 F1 118.52(3) 2_665 .
F1 Rb2 F1 63.13(13) 8_566 9_565
F1 Rb2 F1 128.49(5) 7_666 9_565
F1 Rb2 F1 96.71(7) 3_556 9_565
F1 Rb2 F1 118.52(3) 2_665 9_565
F1 Rb2 F1 118.52(3) . 9_565
F1 Rb2 F1 128.49(5) 8_566 9_665
F1 Rb2 F1 63.13(13) 7_666 9_665
F1 Rb2 F1 96.71(7) 3_556 9_665
F1 Rb2 F1 55.65(12) 2_665 9_665
F1 Rb2 F1 63.35(12) . 9_665
F1 Rb2 F1 165.38(15) 9_565 9_665
F1 Rb2 F1 63.13(13) 8_566 1_565
F1 Rb2 F1 96.71(7) 7_666 1_565
F1 Rb2 F1 128.49(5) 3_556 1_565
F1 Rb2 F1 63.35(12) 2_665 1_565
F1 Rb2 F1 165.38(15) . 1_565
F1 Rb2 F1 55.65(12) 9_565 1_565
F1 Rb2 F1 118.52(3) 9_665 1_565
F1 Rb2 F1 96.71(7) 8_566 2
F1 Rb2 F1 128.49(5) 7_666 2
F1 Rb2 F1 63.13(13) 3_556 2
F1 Rb2 F1 165.38(15) 2_665 2
F1 Rb2 F1 55.65(12) . 2
F1 Rb2 F1 63.35(13) 9_565 2
F1 Rb2 F1 118.52(3) 9_665 2
F1 Rb2 F1 118.52(3) 1_565 2
F1 Rb2 F1 105.15(10) 8_566 8_565
F1 Rb2 F1 144.55(4) 7_666 8_565
F1 Rb2 F1 144.55(4) 3_556 8_565
F1 Rb2 F1 85.45(7) 2_665 8_565
F1 Rb2 F1 113.43(5) . 8_565
F1 Rb2 F1 52.00(11) 9_565 8_565
F1 Rb2 F1 113.43(5) 9_665 8_565
F1 Rb2 F1 52.00(11) 1_565 8_565
F1 Rb2 F1 85.45(7) 2 8_565
F1 Rb2 F1 144.55(4) 8_566 3
F1 Rb2 F1 144.55(4) 7_666 3
F1 Rb2 F1 105.15(10) 3_556 3
F1 Rb2 F1 113.43(5) 2_665 3
F1 Rb2 F1 52.00(11) . 3
F1 Rb2 F1 85.45(7) 9_565 3
F1 Rb2 F1 85.45(7) 9_665 3
F1 Rb2 F1 113.43(5) 1_565 3
F1 Rb2 F1 52.00(11) 2 3
F1 Rb2 F1 61.43(10) 8_565 3
F1 Rb2 F1 144.55(4) 8_566 7_665
F1 Rb2 F1 105.15(10) 7_666 7_665
F1 Rb2 F1 144.55(4) 3_556 7_665
F1 Rb2 F1 52.00(11) 2_665 7_665
F1 Rb2 F1 85.45(7) . 7_665
F1 Rb2 F1 113.43(5) 9_565 7_665
F1 Rb2 F1 52.00(11) 9_665 7_665
F1 Rb2 F1 85.45(7) 1_565 7_665
F1 Rb2 F1 113.43(5) 2 7_665
F1 Rb2 F1 61.43(10) 8_565 7_665
F1 Rb2 F1 61.43(10) 3 7_665

loop_
_geom_bond_atom_site_label_1
_geom_bond_atom_site_label_2
_geom_bond_distance
_geom_bond_site_symmetry_2
Tc1 F1 1.933(3) 7
Tc1 F1 1.933(3) .
Tc1 F1 1.933(3) 9
Tc1 F1 1.933(3) 2
Tc1 F1 1.933(3) 8
Tc1 F1 1.933(3) 3
Tc1 Rb2 3.7201(8) 7_565
Tc1 Rb2 3.7201(8) 1_545
Tc1 Rb2 3.7201(8) 7
Tc1 Rb2 3.7201(7) .
Tc1 Rb2 3.7201(8) 7_665
Tc1 Rb2 3.7201(8) 1_445
F1 Rb2 2.908(4) 7_666
F1 Rb2 2.9989(7) .
F1 Rb2 2.9989(7) 1_545
F1 Rb2 3.083(4) 7_665
Rb2 F1 2.908(4) 8_566
Rb2 F1 2.908(4) 7_666
Rb2 F1 2.908(4) 3_556
Rb2 F1 2.9989(7) 2_665
Rb2 F1 2.9989(7) 9_565
Rb2 F1 2.9989(7) 9_665
Rb2 F1 2.9989(7) 1_565
Rb2 F1 2.9989(7) 2
Rb2 F1 3.083(4) 8_565
Rb2 F1 3.083(4) 3
Rb2 F1 3.083(4) 7_665
